data_1565895
loop_
_publ_author_name
'Liu, Xingchen'
'Wang, Cheng'
'Li, Shang'
'Qu, Lailiang'
'Yin, Fucheng'
'Lu, Dehua'
'Luo, Heng'
'Chen, Xinye'
'Luo, Zhongwen'
'Cui, Ningjie'
'Wang, Xiaobing'
'Kong, Lingyi'

_publ_section_title
;
 Parthenolide Derivatives as PKM2 Activators Showing Potential in
 Colorectal Cancer.
;
_journal_issue 23
_journal_name_full 'Journal of medicinal chemistry'
_journal_page_first 17304
_journal_page_last 17325
_journal_paper_doi 10.1021/acs.jmedchem.1c01380
_journal_volume 64
_journal_year 2021
_chemical_absolute_configuration rmad
_chemical_formula_moiety 'C15 H20 O4'
_chemical_formula_sum 'C15 H20 O4'
_chemical_formula_weight 264.31
_space_group_crystal_system orthorhombic
_space_group_IT_number 19
_space_group_name_Hall 'P 2ac 2ab'
_space_group_name_H-M_alt 'P 21 21 21'
_atom_sites_solution_hydrogens geom
_atom_sites_solution_primary dual
_audit_creation_date 2020-11-23
_audit_creation_method
;
Olex2 1.2
(compiled 2018.05.29 svn.r3508 for OlexSys, GUI svn.r5506)
;
_cell_angle_alpha 90
_cell_angle_beta 90
_cell_angle_gamma 90
_cell_formula_units_Z 4
_cell_length_a 8.2975(5)
_cell_length_b 12.0102(7)
_cell_length_c 13.9497(8)
_cell_measurement_reflns_used 9271
_cell_measurement_temperature 170
_cell_measurement_theta_max 74.796
_cell_measurement_theta_min 3.684
_cell_volume 1390.15(14)
_computing_cell_refinement 'SAINT V8.40A (?, 2016)'
_computing_data_reduction 'SAINT V8.40A (?, 2016)'
_computing_molecular_graphics 'Olex2 (Dolomanov et al., 2009)'
_computing_publication_material 'Olex2 (Dolomanov et al., 2009)'
_computing_structure_refinement 'ShelXL (Sheldrick, 2015)'
_computing_structure_solution 'ShelXT (Sheldrick, 2015)'
_diffrn_ambient_temperature 170
_diffrn_measured_fraction_theta_full 0.994
_diffrn_measured_fraction_theta_max 0.986
_diffrn_measurement_device_type 'D8 VENTURE'
_diffrn_measurement_method '\f and \w scans'
_diffrn_radiation_type CuK\a
_diffrn_radiation_wavelength 1.54178
_diffrn_reflns_av_R_equivalents 0.0546
_diffrn_reflns_av_unetI/netI 0.0340
_diffrn_reflns_Laue_measured_fraction_full 0.994
_diffrn_reflns_Laue_measured_fraction_max 0.986
_diffrn_reflns_limit_h_max 9
_diffrn_reflns_limit_h_min -10
_diffrn_reflns_limit_k_max 14
_diffrn_reflns_limit_k_min -15
_diffrn_reflns_limit_l_max 17
_diffrn_reflns_limit_l_min -17
_diffrn_reflns_number 14835
_diffrn_reflns_point_group_measured_fraction_full 0.996
_diffrn_reflns_point_group_measured_fraction_max 0.981
_diffrn_reflns_theta_full 67.679
_diffrn_reflns_theta_max 75.118
_diffrn_reflns_theta_min 6.206
_diffrn_standards_number 0
_exptl_absorpt_coefficient_mu 0.742
_exptl_absorpt_correction_T_max 0.7538
_exptl_absorpt_correction_T_min 0.6535
_exptl_absorpt_correction_type multi-scan
_exptl_absorpt_process_details
'SADABS-2016/2 (Bruker,2016/2) was used for absorption correction. wR2(int) was 0.1598 before and 0.0803 after correction. The Ratio of minimum to maximum transmission is 0.8669. The \l/2 correction factor is Not present.'
_exptl_crystal_colour colourless
_exptl_crystal_colour_primary colourless
_exptl_crystal_density_diffrn 1.263
_exptl_crystal_description block
_exptl_crystal_F_000 568
_exptl_crystal_size_max 0.15
_exptl_crystal_size_mid 0.08
_exptl_crystal_size_min 0.05
_refine_diff_density_max 0.187
_refine_diff_density_min -0.212
_refine_diff_density_rms 0.044
_refine_ls_abs_structure_details
;
 Flack x determined using 1014 quotients [(I+)-(I-)]/[(I+)+(I-)]
 (Parsons, Flack and Wagner, Acta Cryst. B69 (2013) 249-259).
;
_refine_ls_abs_structure_Flack 0.02(9)
_refine_ls_extinction_method none
_refine_ls_goodness_of_fit_ref 1.063
_refine_ls_hydrogen_treatment constr
_refine_ls_matrix_type full
_refine_ls_number_parameters 174
_refine_ls_number_reflns 2828
_refine_ls_number_restraints 0
_refine_ls_restrained_S_all 1.063
_refine_ls_R_factor_all 0.0488
_refine_ls_R_factor_gt 0.0448
_refine_ls_shift/su_max 0.001
_refine_ls_shift/su_mean 0.000
_refine_ls_structure_factor_coef Fsqd
_refine_ls_weighting_details 'w=1/[\s^2^(Fo^2^)+(0.0599P)^2^+0.2502P] where P=(Fo^2^+2Fc^2^)/3'
_refine_ls_weighting_scheme calc
_refine_ls_wR_factor_gt 0.1114
_refine_ls_wR_factor_ref 0.1163
_reflns_Friedel_coverage 0.721
_reflns_Friedel_fraction_full 0.998
_reflns_Friedel_fraction_max 0.975
_reflns_number_gt 2614
_reflns_number_total 2828
_reflns_threshold_expression 'I > 2\s(I)'
_cod_data_source_file jm1c01380_si_002.cif
_cod_data_source_block 22020928lxc8kl_0m
_cod_database_code 1565895
_shelx_shelxl_version_number 2018/3
_shelx_space_group_comment
;
The symmetry employed for this shelxl refinement is uniquely defined
by the following loop, which should always be used as a source of
symmetry information in preference to the above space-group names.
They are only intended as comments.
;
_shelx_estimated_absorpt_t_max 0.964
_shelx_estimated_absorpt_t_min 0.897
_olex2_refinement_description
;
1. Fixed Uiso
 At 1.2 times of:
  All C(H) groups, All C(H,H) groups
 At 1.5 times of:
  All C(H,H,H) groups, All O(H) groups
2.a Ternary CH refined with riding coordinates:
 C6(H6), C5(H5), C7(H7)
2.b Secondary CH2 refined with riding coordinates:
 C9(H9A,H9B), C2(H2A,H2B), C14(H14A,H14B), C8(H8A,H8B), C3(H3A,H3B)
2.c Aromatic/amide H refined with riding coordinates:
 C1(H1A)
2.d X=CH2 refined with riding coordinates:
 C13(H13A,H13B)
2.e Idealised Me refined as rotating group:
 C15(H15A,H15B,H15C)
2.f Idealised tetrahedral OH refined as rotating group:
 O1(H1)
;
_olex2_submission_special_instructions 'No special instructions were received'

loop_
_space_group_symop_operation_xyz
'x, y, z'
'-x+1/2, -y, z+1/2'
'-x, y+1/2, -z+1/2'
'x+1/2, -y+1/2, -z'

loop_
_atom_site_label
_atom_site_type_symbol
_atom_site_fract_x
_atom_site_fract_y
_atom_site_fract_z
_atom_site_U_iso_or_equiv
_atom_site_adp_type
_atom_site_occupancy
_atom_site_site_symmetry_order
_atom_site_calc_flag
_atom_site_refinement_flags_posn
_atom_site_refinement_flags_adp
_atom_site_refinement_flags_occupancy
_atom_site_disorder_assembly
_atom_site_disorder_group
O3 O 0.5463(2) 0.34414(17) 0.36111(13) 0.0464(5) Uani 1 1 d . . . . .
O2 O 0.8082(2) 0.4623(2) 0.46247(15) 0.0572(6) Uani 1 1 d . . . . .
O4 O 0.4027(3) 0.2294(2) 0.26837(16) 0.0639(6) Uani 1 1 d . . . . .
O1 O 0.1474(3) 0.4301(2) 0.75674(18) 0.0674(7) Uani 1 1 d . . . . .
H1 H 0.078731 0.378926 0.760642 0.101 Uiso 1 1 calc GR . . . .
C12 C 0.4065(3) 0.2970(2) 0.3333(2) 0.0444(6) Uani 1 1 d . . . . .
C10 C 0.3976(3) 0.4789(2) 0.68299(18) 0.0397(5) Uani 1 1 d . . . . .
C6 C 0.5121(3) 0.4346(2) 0.42946(17) 0.0367(5) Uani 1 1 d . . . . .
H6 H 0.500016 0.507083 0.394988 0.044 Uiso 1 1 calc R . . . .
C5 C 0.6489(3) 0.4400(2) 0.49890(18) 0.0383(5) Uani 1 1 d . . . . .
H5 H 0.644805 0.382691 0.550861 0.046 Uiso 1 1 calc R . . . .
C1 C 0.5447(3) 0.4932(2) 0.71971(19) 0.0459(6) Uani 1 1 d . . . . .
H1A H 0.577766 0.439685 0.765817 0.055 Uiso 1 1 calc R . . . .
C7 C 0.3519(3) 0.3999(2) 0.47555(16) 0.0352(5) Uani 1 1 d . . . . .
H7 H 0.376905 0.343715 0.526274 0.042 Uiso 1 1 calc R . . . .
C9 C 0.3250(3) 0.5518(2) 0.60651(19) 0.0421(6) Uani 1 1 d . . . . .
H9A H 0.410204 0.601671 0.581543 0.051 Uiso 1 1 calc R . . . .
H9B H 0.241478 0.599246 0.636483 0.051 Uiso 1 1 calc R . . . .
C11 C 0.2742(3) 0.3389(2) 0.39328(18) 0.0379(5) Uani 1 1 d . . . . .
C2 C 0.6642(4) 0.5829(3) 0.6975(2) 0.0521(7) Uani 1 1 d . . . . .
H2A H 0.715783 0.606766 0.758156 0.062 Uiso 1 1 calc R . . . .
H2B H 0.605570 0.647866 0.671223 0.062 Uiso 1 1 calc R . . . .
C13 C 0.1218(3) 0.3245(2) 0.3703(2) 0.0447(6) Uani 1 1 d . . . . .
H13A H 0.094204 0.285836 0.313163 0.054 Uiso 1 1 calc R . . . .
H13B H 0.039313 0.352738 0.410783 0.054 Uiso 1 1 calc R . . . .
C14 C 0.2946(4) 0.3861(3) 0.7218(2) 0.0510(7) Uani 1 1 d . . . . .
H14A H 0.272504 0.331244 0.670430 0.061 Uiso 1 1 calc R . . . .
H14B H 0.352347 0.347454 0.774213 0.061 Uiso 1 1 calc R . . . .
C4 C 0.7325(3) 0.5436(2) 0.5255(2) 0.0461(6) Uani 1 1 d . . . . .
C8 C 0.2485(3) 0.4899(2) 0.52141(19) 0.0424(6) Uani 1 1 d . . . . .
H8A H 0.146755 0.455348 0.543477 0.051 Uiso 1 1 calc R . . . .
H8B H 0.220496 0.545257 0.471559 0.051 Uiso 1 1 calc R . . . .
C3 C 0.7971(3) 0.5496(3) 0.6263(2) 0.0533(7) Uani 1 1 d . . . . .
H3A H 0.885517 0.604875 0.629028 0.064 Uiso 1 1 calc R . . . .
H3B H 0.841731 0.476245 0.644691 0.064 Uiso 1 1 calc R . . . .
C15 C 0.7023(5) 0.6534(3) 0.4762(3) 0.0679(9) Uani 1 1 d . . . . .
H15A H 0.804644 0.692876 0.467843 0.102 Uiso 1 1 calc GR . . . .
H15B H 0.629308 0.698619 0.515378 0.102 Uiso 1 1 calc GR . . . .
H15C H 0.653192 0.639928 0.413368 0.102 Uiso 1 1 calc GR . . . .

loop_
_atom_site_aniso_label
_atom_site_aniso_U_11
_atom_site_aniso_U_22
_atom_site_aniso_U_33
_atom_site_aniso_U_23
_atom_site_aniso_U_13
_atom_site_aniso_U_12
O3 0.0371(9) 0.0615(12) 0.0405(9) -0.0118(8) 0.0042(7) 0.0057(9)
O2 0.0279(9) 0.0883(16) 0.0555(11) -0.0061(11) 0.0072(8) 0.0007(10)
O4 0.0585(13) 0.0749(14) 0.0584(13) -0.0310(12) -0.0067(10) 0.0121(11)
O1 0.0500(12) 0.0784(15) 0.0738(14) -0.0274(13) 0.0245(11) -0.0145(11)
C12 0.0412(13) 0.0501(14) 0.0418(13) -0.0061(12) -0.0024(11) 0.0066(11)
C10 0.0418(12) 0.0422(13) 0.0352(12) -0.0056(10) 0.0043(10) 0.0003(10)
C6 0.0329(11) 0.0436(13) 0.0334(11) -0.0007(10) 0.0017(9) 0.0054(10)
C5 0.0275(11) 0.0475(13) 0.0399(12) 0.0017(10) 0.0026(9) 0.0056(10)
C1 0.0469(14) 0.0543(15) 0.0365(12) -0.0042(12) -0.0012(11) 0.0033(12)
C7 0.0297(11) 0.0418(12) 0.0342(11) -0.0017(10) 0.0008(9) 0.0042(9)
C9 0.0359(12) 0.0434(13) 0.0471(13) -0.0086(11) -0.0028(10) 0.0057(10)
C11 0.0360(12) 0.0390(13) 0.0388(12) 0.0007(10) -0.0019(9) 0.0018(10)
C2 0.0451(14) 0.0604(17) 0.0508(15) -0.0114(13) -0.0101(12) -0.0052(12)
C13 0.0409(13) 0.0458(14) 0.0476(14) -0.0019(11) -0.0045(11) -0.0012(11)
C14 0.0499(15) 0.0551(16) 0.0479(14) -0.0029(13) 0.0117(12) -0.0023(13)
C4 0.0323(11) 0.0577(16) 0.0484(15) -0.0001(13) 0.0017(11) -0.0077(11)
C8 0.0306(11) 0.0522(14) 0.0444(14) -0.0089(12) -0.0027(10) 0.0081(10)
C3 0.0378(13) 0.0684(19) 0.0539(16) -0.0055(14) -0.0093(12) -0.0064(13)
C15 0.069(2) 0.062(2) 0.073(2) 0.0191(17) -0.0024(17) -0.0236(17)

loop_
_atom_type_symbol
_atom_type_description
_atom_type_scat_dispersion_real
_atom_type_scat_dispersion_imag
_atom_type_scat_source
C C 0.0181 0.0091 'International Tables Vol C Tables 4.2.6.8 and 6.1.1.4'
H H 0.0000 0.0000 'International Tables Vol C Tables 4.2.6.8 and 6.1.1.4'
O O 0.0492 0.0322 'International Tables Vol C Tables 4.2.6.8 and 6.1.1.4'

loop_
_geom_angle_atom_site_label_1
_geom_angle_atom_site_label_2
_geom_angle_atom_site_label_3
_geom_angle
_geom_angle_site_symmetry_1
_geom_angle_site_symmetry_3
_geom_angle_publ_flag
C12 O3 C6 109.31(19) . . ?
C5 O2 C4 61.07(17) . . ?
C14 O1 H1 109.5 . . ?
O3 C12 C11 109.6(2) . . ?
O4 C12 O3 121.1(2) . . ?
O4 C12 C11 129.2(3) . . ?
C1 C10 C9 124.2(2) . . ?
C1 C10 C14 118.5(3) . . ?
C14 C10 C9 117.3(2) . . ?
O3 C6 H6 110.5 . . ?
O3 C6 C5 107.8(2) . . ?
O3 C6 C7 103.78(19) . . ?
C5 C6 H6 110.5 . . ?
C5 C6 C7 113.5(2) . . ?
C7 C6 H6 110.5 . . ?
O2 C5 C6 118.4(2) . . ?
O2 C5 H5 114.5 . . ?
O2 C5 C4 59.98(17) . . ?
C6 C5 H5 114.5 . . ?
C4 C5 C6 124.0(2) . . ?
C4 C5 H5 114.5 . . ?
C10 C1 H1A 115.9 . . ?
C10 C1 C2 128.3(3) . . ?
C2 C1 H1A 115.9 . . ?
C6 C7 H7 107.4 . . ?
C11 C7 C6 100.56(18) . . ?
C11 C7 H7 107.4 . . ?
C11 C7 C8 115.2(2) . . ?
C8 C7 C6 118.2(2) . . ?
C8 C7 H7 107.4 . . ?
C10 C9 H9A 108.4 . . ?
C10 C9 H9B 108.4 . . ?
C10 C9 C8 115.5(2) . . ?
H9A C9 H9B 107.5 . . ?
C8 C9 H9A 108.4 . . ?
C8 C9 H9B 108.4 . . ?
C12 C11 C7 106.3(2) . . ?
C13 C11 C12 122.3(2) . . ?
C13 C11 C7 131.3(2) . . ?
C1 C2 H2A 108.5 . . ?
C1 C2 H2B 108.5 . . ?
C1 C2 C3 114.9(3) . . ?
H2A C2 H2B 107.5 . . ?
C3 C2 H2A 108.5 . . ?
C3 C2 H2B 108.5 . . ?
C11 C13 H13A 120.0 . . ?
C11 C13 H13B 120.0 . . ?
H13A C13 H13B 120.0 . . ?
O1 C14 C10 109.7(2) . . ?
O1 C14 H14A 109.7 . . ?
O1 C14 H14B 109.7 . . ?
C10 C14 H14A 109.7 . . ?
C10 C14 H14B 109.7 . . ?
H14A C14 H14B 108.2 . . ?
O2 C4 C5 58.95(16) . . ?
O2 C4 C3 116.3(2) . . ?
O2 C4 C15 112.5(3) . . ?
C5 C4 C3 116.4(3) . . ?
C5 C4 C15 123.0(2) . . ?
C3 C4 C15 116.3(3) . . ?
C7 C8 C9 115.8(2) . . ?
C7 C8 H8A 108.3 . . ?
C7 C8 H8B 108.3 . . ?
C9 C8 H8A 108.3 . . ?
C9 C8 H8B 108.3 . . ?
H8A C8 H8B 107.4 . . ?
C2 C3 H3A 109.4 . . ?
C2 C3 H3B 109.4 . . ?
C4 C3 C2 111.2(2) . . ?
C4 C3 H3A 109.4 . . ?
C4 C3 H3B 109.4 . . ?
H3A C3 H3B 108.0 . . ?
C4 C15 H15A 109.5 . . ?
C4 C15 H15B 109.5 . . ?
C4 C15 H15C 109.5 . . ?
H15A C15 H15B 109.5 . . ?
H15A C15 H15C 109.5 . . ?
H15B C15 H15C 109.5 . . ?

loop_
_geom_bond_atom_site_label_1
_geom_bond_atom_site_label_2
_geom_bond_distance
_geom_bond_site_symmetry_2
_geom_bond_publ_flag
O3 C12 1.347(3) . ?
O3 C6 1.473(3) . ?
O2 C5 1.441(3) . ?
O2 C4 1.456(3) . ?
O4 C12 1.218(3) . ?
O1 H1 0.8400 . ?
O1 C14 1.418(4) . ?
C12 C11 1.469(4) . ?
C10 C1 1.335(4) . ?
C10 C9 1.506(4) . ?
C10 C14 1.505(4) . ?
C6 H6 1.0000 . ?
C6 C5 1.493(3) . ?
C6 C7 1.535(3) . ?
C5 H5 1.0000 . ?
C5 C4 1.472(4) . ?
C1 H1A 0.9500 . ?
C1 C2 1.496(4) . ?
C7 H7 1.0000 . ?
C7 C11 1.506(3) . ?
C7 C8 1.520(3) . ?
C9 H9A 0.9900 . ?
C9 H9B 0.9900 . ?
C9 C8 1.538(4) . ?
C11 C13 1.317(4) . ?
C2 H2A 0.9900 . ?
C2 H2B 0.9900 . ?
C2 C3 1.537(4) . ?
C13 H13A 0.9500 . ?
C13 H13B 0.9500 . ?
C14 H14A 0.9900 . ?
C14 H14B 0.9900 . ?
C4 C3 1.506(4) . ?
C4 C15 1.508(4) . ?
C8 H8A 0.9900 . ?
C8 H8B 0.9900 . ?
C3 H3A 0.9900 . ?
C3 H3B 0.9900 . ?
C15 H15A 0.9800 . ?
C15 H15B 0.9800 . ?
C15 H15C 0.9800 . ?
